data_4128491
loop_
_publ_author_name
'Hadlington, Terrance J.'
'Szilv\'asi, Tibor'
'Driess, Matthias'

_publ_section_title
;
 Versatile Tautomerization of EH<sub>2</sub>-Substituted Silylenes (E = N,
 P, As) in the Coordination Sphere of Nickel.
;
_journal_issue 7
_journal_name_full 'Journal of the American Chemical Society'
_journal_page_first 3304
_journal_page_last 3314
_journal_paper_doi 10.1021/jacs.9b00159
_journal_volume 141
_journal_year 2019
_chemical_formula_moiety 'C52 H98 As N7 Ni2 O Si2'
_chemical_formula_sum 'C52 H98 As N7 Ni2 O Si2'
_chemical_formula_weight 1085.89
_space_group_crystal_system triclinic
_space_group_IT_number 2
_space_group_name_Hall '-P 1'
_space_group_name_H-M_alt 'P -1'
_atom_sites_solution_hydrogens mixed
_audit_creation_method SHELXL-2016/6
_cell_angle_alpha 75.272(3)
_cell_angle_beta 76.225(3)
_cell_angle_gamma 80.498(3)
_cell_formula_units_Z 2
_cell_length_a 12.4971(4)
_cell_length_b 13.6791(4)
_cell_length_c 18.6705(6)
_cell_measurement_reflns_used 9864
_cell_measurement_temperature 150(2)
_cell_measurement_theta_max 73.5430
_cell_measurement_theta_min 3.3230
_cell_volume 2979.43(17)
_computing_cell_refinement 'CrysAlisPro 1.171.38.46 (Rigaku OD, 2015)'
_computing_data_collection 'CrysAlisPro 1.171.38.46 (Rigaku OD, 2015)'
_computing_data_reduction 'CrysAlisPro 1.171.38.46 (Rigaku OD, 2015)'
_computing_structure_refinement 'SHELXL-2016/6 (Sheldrick, 2016)'
_diffrn_ambient_temperature 150(2)
_diffrn_detector_area_resol_mean 10.5435
_diffrn_measured_fraction_theta_full 0.999
_diffrn_measured_fraction_theta_max 0.993
_diffrn_measurement_device_type 'SuperNova, Single source at offset, Atlas'
_diffrn_measurement_method '\w scans'
_diffrn_radiation_type CuK\a
_diffrn_radiation_wavelength 1.54184
_diffrn_reflns_av_R_equivalents 0.0282
_diffrn_reflns_av_unetI/netI 0.0389
_diffrn_reflns_Laue_measured_fraction_full 0.999
_diffrn_reflns_Laue_measured_fraction_max 0.993
_diffrn_reflns_limit_h_max 15
_diffrn_reflns_limit_h_min -15
_diffrn_reflns_limit_k_max 16
_diffrn_reflns_limit_k_min -11
_diffrn_reflns_limit_l_max 22
_diffrn_reflns_limit_l_min -22
_diffrn_reflns_number 21232
_diffrn_reflns_point_group_measured_fraction_full 0.999
_diffrn_reflns_point_group_measured_fraction_max 0.993
_diffrn_reflns_theta_full 67.684
_diffrn_reflns_theta_max 69.994
_diffrn_reflns_theta_min 2.500
_diffrn_source 'micro-focus sealed X-ray tube'
_exptl_absorpt_coefficient_mu 2.081
_exptl_absorpt_correction_T_max 1.00000
_exptl_absorpt_correction_T_min 0.39356
_exptl_absorpt_correction_type multi-scan
_exptl_absorpt_process_details
;
CrysAlisPro 1.171.38.46 (Rigaku Oxford Diffraction, 2015)
Empirical absorption correction using spherical harmonics,
 implemented in SCALE3 ABSPACK scaling algorithm.
;
_exptl_crystal_colour rod
_exptl_crystal_density_diffrn 1.210
_exptl_crystal_description 'dark red'
_exptl_crystal_F_000 1168
_exptl_crystal_size_max 0.246
_exptl_crystal_size_mid 0.110
_exptl_crystal_size_min 0.080
_refine_diff_density_max 0.309
_refine_diff_density_min -0.495
_refine_diff_density_rms 0.053
_refine_ls_extinction_method none
_refine_ls_goodness_of_fit_ref 1.017
_refine_ls_hydrogen_treatment mixed
_refine_ls_matrix_type full
_refine_ls_number_parameters 615
_refine_ls_number_reflns 11243
_refine_ls_number_restraints 0
_refine_ls_restrained_S_all 1.017
_refine_ls_R_factor_all 0.0403
_refine_ls_R_factor_gt 0.0310
_refine_ls_shift/su_max 0.002
_refine_ls_shift/su_mean 0.000
_refine_ls_structure_factor_coef Fsqd
_refine_ls_weighting_details 'w=1/[\s^2^(Fo^2^)+(0.0417P)^2^+0.2630P] where P=(Fo^2^+2Fc^2^)/3'
_refine_ls_weighting_scheme calc
_refine_ls_wR_factor_gt 0.0757
_refine_ls_wR_factor_ref 0.0817
_reflns_Friedel_coverage 0.000
_reflns_number_gt 9501
_reflns_number_total 11243
_reflns_threshold_expression 'I > 2\s(I)'
_cod_data_source_file ja9b00159_si_002.cif
_cod_data_source_block compound_11
_cod_database_code 4128491
_shelx_shelxl_version_number 2016/6
_shelx_space_group_comment
;
The symmetry employed for this shelxl refinement is uniquely defined
by the following loop, which should always be used as a source of
symmetry information in preference to the above space-group names.
They are only intended as comments.
;

loop_
_space_group_symop_operation_xyz
'x, y, z'
'-x, -y, -z'

loop_
_atom_site_label
_atom_site_type_symbol
_atom_site_fract_x
_atom_site_fract_y
_atom_site_fract_z
_atom_site_U_iso_or_equiv
_atom_site_adp_type
_atom_site_occupancy
_atom_site_site_symmetry_order
_atom_site_calc_flag
_atom_site_refinement_flags_posn
_atom_site_refinement_flags_adp
As1 As 0.80039(2) 0.05551(2) 0.33140(2) 0.02188(6) Uani 1 1 d . .
Ni2 Ni 0.79159(2) -0.11960(2) 0.36152(2) 0.01837(7) Uani 1 1 d . .
Ni1 Ni 0.70069(2) 0.00542(2) 0.25720(2) 0.02088(8) Uani 1 1 d . .
Si2 Si 0.71665(4) 0.34117(4) 0.21861(3) 0.02403(11) Uani 1 1 d . .
Si1 Si 0.81404(4) 0.12021(4) 0.20368(3) 0.02162(10) Uani 1 1 d . .
N1 N 0.80605(12) 0.25430(11) 0.17180(8) 0.0225(3) Uani 1 1 d . .
N4 N 0.94481(12) -0.16308(11) 0.46726(9) 0.0230(3) Uani 1 1 d . .
N7 N 0.78059(13) -0.34386(11) 0.41979(9) 0.0229(3) Uani 1 1 d . .
N2 N 0.54106(14) -0.02434(13) 0.17119(9) 0.0288(3) Uani 1 1 d . .
N6 N 0.63704(13) -0.25346(11) 0.46861(9) 0.0237(3) Uani 1 1 d . .
C1 C 0.87798(16) 0.29459(13) 0.10137(10) 0.0248(4) Uani 1 1 d . .
N5 N 1.03111(12) -0.15710(12) 0.35189(9) 0.0246(3) Uani 1 1 d . .
C38 C 0.73418(15) -0.24560(13) 0.41651(10) 0.0208(3) Uani 1 1 d . .
N3 N 0.70561(14) -0.09291(12) 0.13493(9) 0.0279(3) Uani 1 1 d . .
C27 C 0.92730(15) -0.14388(13) 0.39567(10) 0.0217(4) Uani 1 1 d . .
C6 C 0.98547(16) 0.31428(14) 0.10005(11) 0.0268(4) Uani 1 1 d . .
C10 C 1.03207(17) 0.29000(15) 0.17144(12) 0.0316(4) Uani 1 1 d . .
H10 H 0.979816 0.249035 0.212945 0.038 Uiso 1 1 calc R U
C44 C 0.55894(15) -0.16266(15) 0.48100(11) 0.0272(4) Uani 1 1 d . .
H44 H 0.592413 -0.102690 0.444915 0.033 Uiso 1 1 calc R U
C17 C 0.53551(19) -0.07642(17) 0.11707(12) 0.0356(5) Uani 1 1 d . .
C45 C 0.54408(19) -0.14459(18) 0.56022(13) 0.0392(5) Uani 1 1 d . .
H45A H 0.514451 -0.203220 0.597769 0.059 Uiso 1 1 calc R U
H45B H 0.492345 -0.083313 0.565055 0.059 Uiso 1 1 calc R U
H45C H 0.615881 -0.135603 0.568771 0.059 Uiso 1 1 calc R U
C41 C 0.88716(16) -0.36812(14) 0.37023(11) 0.0265(4) Uani 1 1 d . .
H41 H 0.907365 -0.302967 0.334148 0.032 Uiso 1 1 calc R U
C16 C 0.64651(16) -0.03403(14) 0.18357(10) 0.0251(4) Uani 1 1 d . .
C28 C 1.11176(16) -0.18391(14) 0.39638(12) 0.0288(4) Uani 1 1 d . .
C5 C 1.04951(18) 0.35877(15) 0.03062(13) 0.0354(5) Uani 1 1 d . .
H5 H 1.121610 0.374093 0.028970 0.043 Uiso 1 1 calc R U
C39 C 0.71364(17) -0.41181(14) 0.47423(11) 0.0287(4) Uani 1 1 d . .
C22 C 0.82407(17) -0.12646(16) 0.13399(12) 0.0323(4) Uani 1 1 d . .
H22 H 0.848158 -0.084885 0.163062 0.039 Uiso 1 1 calc R U
C43 C 0.97965(17) -0.40623(16) 0.41428(13) 0.0353(5) Uani 1 1 d . .
H43A H 0.979120 -0.359795 0.446638 0.053 Uiso 1 1 calc R U
H43B H 1.051240 -0.409060 0.378787 0.053 Uiso 1 1 calc R U
H43C H 0.968088 -0.474367 0.445756 0.053 Uiso 1 1 calc R U
C40 C 0.62376(17) -0.35531(14) 0.50426(11) 0.0280(4) Uani 1 1 d . .
C42 C 0.8802(2) -0.44124(16) 0.32263(13) 0.0379(5) Uani 1 1 d . .
H42A H 0.876519 -0.510111 0.354524 0.057 Uiso 1 1 calc R U
H42B H 0.946049 -0.440585 0.281696 0.057 Uiso 1 1 calc R U
H42C H 0.813632 -0.420106 0.301000 0.057 Uiso 1 1 calc R U
C3 C 0.9072(2) 0.35746(16) -0.03440(12) 0.0390(5) Uani 1 1 d . .
H3 H 0.881808 0.370788 -0.080399 0.047 Uiso 1 1 calc R U
C13 C 0.74742(17) 0.33519(16) 0.31252(12) 0.0325(4) Uani 1 1 d . .
H13A H 0.729586 0.270031 0.346730 0.049 Uiso 1 1 calc R U
H13B H 0.702627 0.390992 0.333764 0.049 Uiso 1 1 calc R U
H13C H 0.826251 0.341403 0.306507 0.049 Uiso 1 1 calc R U
C15 C 0.56827(17) 0.31971(17) 0.23489(12) 0.0356(5) Uani 1 1 d . .
H15A H 0.546054 0.332555 0.186109 0.053 Uiso 1 1 calc R U
H15B H 0.521906 0.366068 0.265076 0.053 Uiso 1 1 calc R U
H15C H 0.558934 0.249233 0.262034 0.053 Uiso 1 1 calc R U
C2 C 0.83932(18) 0.31433(15) 0.03348(11) 0.0322(4) Uani 1 1 d . .
C30 C 1.04906(16) -0.13219(16) 0.26865(11) 0.0316(4) Uani 1 1 d . .
H30 H 0.974031 -0.119172 0.255713 0.038 Uiso 1 1 calc R U
C29 C 1.05753(16) -0.18805(14) 0.46902(12) 0.0283(4) Uani 1 1 d . .
C14 C 0.7308(2) 0.47327(16) 0.15959(14) 0.0426(5) Uani 1 1 d . .
H14A H 0.808142 0.487018 0.149415 0.064 Uiso 1 1 calc R U
H14B H 0.683256 0.522328 0.186860 0.064 Uiso 1 1 calc R U
H14C H 0.708352 0.479568 0.111623 0.064 Uiso 1 1 calc R U
C4 C 1.0105(2) 0.38088(16) -0.03538(12) 0.0400(5) Uani 1 1 d . .
H4 H 1.054962 0.412364 -0.081671 0.048 Uiso 1 1 calc R U
C32 C 1.11211(18) -0.21975(19) 0.23323(14) 0.0422(5) Uani 1 1 d . .
H32A H 1.190341 -0.226832 0.236232 0.063 Uiso 1 1 calc R U
H32B H 1.106088 -0.205548 0.180096 0.063 Uiso 1 1 calc R U
H32C H 1.080330 -0.283027 0.260664 0.063 Uiso 1 1 calc R U
C37 C 1.10509(19) -0.21662(18) 0.53877(13) 0.0395(5) Uani 1 1 d . .
H37A H 1.078185 -0.280060 0.570802 0.059 Uiso 1 1 calc R U
H37B H 1.082076 -0.162383 0.566719 0.059 Uiso 1 1 calc R U
H37C H 1.186180 -0.226157 0.524518 0.059 Uiso 1 1 calc R U
C19 C 0.44938(17) 0.04677(18) 0.20058(12) 0.0356(5) Uani 1 1 d . .
H19 H 0.378616 0.024532 0.197498 0.043 Uiso 1 1 calc R U
C35 C 0.8361(2) -0.25148(19) 0.58966(14) 0.0471(6) Uani 1 1 d . .
H35A H 0.829368 -0.304528 0.564752 0.071 Uiso 1 1 calc R U
H35B H 0.768632 -0.242293 0.627885 0.071 Uiso 1 1 calc R U
H35C H 0.900121 -0.271672 0.614071 0.071 Uiso 1 1 calc R U
C33 C 0.85198(16) -0.15224(15) 0.53120(11) 0.0275(4) Uani 1 1 d . .
H33 H 0.783429 -0.133645 0.509682 0.033 Uiso 1 1 calc R U
C20 C 0.4589(2) 0.15265(18) 0.14999(14) 0.0437(5) Uani 1 1 d . .
H20A H 0.529592 0.175048 0.149710 0.066 Uiso 1 1 calc R U
H20B H 0.397616 0.200057 0.169285 0.066 Uiso 1 1 calc R U
H20C H 0.455668 0.151100 0.098366 0.066 Uiso 1 1 calc R U
C18 C 0.63837(19) -0.12085(17) 0.09513(12) 0.0358(5) Uani 1 1 d . .
C7 C 0.7274(2) 0.2862(2) 0.03274(13) 0.0449(6) Uani 1 1 d . .
H7 H 0.685185 0.272651 0.086306 0.054 Uiso 1 1 calc R U
C48 C 0.52530(19) -0.39177(18) 0.56305(13) 0.0412(5) Uani 1 1 d . .
H48A H 0.464097 -0.391288 0.538434 0.062 Uiso 1 1 calc R U
H48B H 0.502396 -0.346730 0.598564 0.062 Uiso 1 1 calc R U
H48C H 0.545061 -0.461135 0.590569 0.062 Uiso 1 1 calc R U
C46 C 0.44859(18) -0.16533(19) 0.46135(14) 0.0426(5) Uani 1 1 d . .
H46A H 0.461411 -0.178095 0.410489 0.064 Uiso 1 1 calc R U
H46B H 0.403267 -0.099880 0.462745 0.064 Uiso 1 1 calc R U
H46C H 0.409828 -0.219721 0.498104 0.064 Uiso 1 1 calc R U
C21 C 0.4445(2) 0.0444(2) 0.28270(14) 0.0479(6) Uani 1 1 d . .
H21A H 0.437991 -0.025195 0.312805 0.072 Uiso 1 1 calc R U
H21B H 0.380123 0.089565 0.301146 0.072 Uiso 1 1 calc R U
H21C H 0.512355 0.067257 0.287376 0.072 Uiso 1 1 calc R U
C24 C 0.84005(19) -0.23661(17) 0.17674(13) 0.0391(5) Uani 1 1 d . .
H24A H 0.800588 -0.242956 0.229506 0.059 Uiso 1 1 calc R U
H24B H 0.919238 -0.257974 0.175094 0.059 Uiso 1 1 calc R U
H24C H 0.810605 -0.279874 0.153189 0.059 Uiso 1 1 calc R U
C34 C 0.8606(2) -0.0643(2) 0.56498(16) 0.0525(7) Uani 1 1 d . .
H34A H 0.921929 -0.082058 0.591916 0.079 Uiso 1 1 calc R U
H34B H 0.791130 -0.050665 0.600383 0.079 Uiso 1 1 calc R U
H34C H 0.874115 -0.003436 0.524372 0.079 Uiso 1 1 calc R U
C25 C 0.4303(2) -0.0796(2) 0.09325(16) 0.0522(6) Uani 1 1 d . .
H25A H 0.445465 -0.120238 0.054908 0.078 Uiso 1 1 calc R U
H25B H 0.400213 -0.010285 0.071999 0.078 Uiso 1 1 calc R U
H25C H 0.376398 -0.110386 0.137238 0.078 Uiso 1 1 calc R U
C11 C 1.14525(19) 0.22632(19) 0.16177(16) 0.0491(6) Uani 1 1 d . .
H11A H 1.139939 0.166494 0.143537 0.074 Uiso 1 1 calc R U
H11B H 1.168319 0.204342 0.210559 0.074 Uiso 1 1 calc R U
H11C H 1.199938 0.267357 0.125034 0.074 Uiso 1 1 calc R U
C12 C 1.0407(2) 0.38669(18) 0.19557(15) 0.0465(6) Uani 1 1 d . .
H12A H 1.090887 0.428670 0.155488 0.070 Uiso 1 1 calc R U
H12B H 1.069566 0.368376 0.242212 0.070 Uiso 1 1 calc R U
H12C H 0.967091 0.425004 0.204479 0.070 Uiso 1 1 calc R U
C36 C 1.23300(17) -0.20763(19) 0.36707(15) 0.0423(5) Uani 1 1 d . .
H36A H 1.272827 -0.218732 0.408268 0.063 Uiso 1 1 calc R U
H36B H 1.260160 -0.150564 0.326635 0.063 Uiso 1 1 calc R U
H36C H 1.245509 -0.269163 0.347093 0.063 Uiso 1 1 calc R U
C47 C 0.7402(2) -0.52504(15) 0.49382(14) 0.0410(5) Uani 1 1 d . .
H47A H 0.688654 -0.553741 0.540061 0.061 Uiso 1 1 calc R U
H47B H 0.816285 -0.542070 0.502008 0.061 Uiso 1 1 calc R U
H47C H 0.732934 -0.553395 0.452213 0.061 Uiso 1 1 calc R U
O12 O 0.42102(15) 0.59160(13) 0.27964(10) 0.0502(4) Uani 1 1 d . .
C31 C 1.10288(19) -0.03414(18) 0.23486(14) 0.0453(6) Uani 1 1 d . .
H31A H 1.058744 0.020366 0.257949 0.068 Uiso 1 1 calc R U
H31B H 1.106605 -0.015473 0.180121 0.068 Uiso 1 1 calc R U
H31C H 1.177963 -0.044154 0.244743 0.068 Uiso 1 1 calc R U
C23 C 0.8966(2) -0.10546(19) 0.05484(15) 0.0480(6) Uani 1 1 d . .
H23A H 0.885644 -0.153535 0.026929 0.072 Uiso 1 1 calc R U
H23B H 0.974577 -0.113517 0.058550 0.072 Uiso 1 1 calc R U
H23C H 0.876093 -0.035822 0.028126 0.072 Uiso 1 1 calc R U
C26 C 0.6765(2) -0.1886(2) 0.04043(16) 0.0537(7) Uani 1 1 d . .
H26A H 0.612111 -0.205982 0.026870 0.081 Uiso 1 1 calc R U
H26B H 0.718211 -0.250889 0.063770 0.081 Uiso 1 1 calc R U
H26C H 0.724355 -0.153249 -0.005223 0.081 Uiso 1 1 calc R U
C50 C 0.4900(2) 0.6719(2) 0.25160(17) 0.0575(7) Uani 1 1 d . .
H50A H 0.443978 0.737873 0.240154 0.069 Uiso 1 1 calc R U
H50B H 0.542127 0.661780 0.204363 0.069 Uiso 1 1 calc R U
C9 C 0.7422(3) 0.1873(3) 0.00611(19) 0.0706(9) Uani 1 1 d . .
H9A H 0.783078 0.197602 -0.046502 0.106 Uiso 1 1 calc R U
H9B H 0.669237 0.166818 0.009542 0.106 Uiso 1 1 calc R U
H9C H 0.783626 0.133939 0.038176 0.106 Uiso 1 1 calc R U
C51 C 0.3704(3) 0.5745(3) 0.2249(2) 0.0689(9) Uani 1 1 d . .
H51A H 0.427140 0.547758 0.185546 0.083 Uiso 1 1 calc R U
H51B H 0.332085 0.639083 0.200293 0.083 Uiso 1 1 calc R U
C49 C 0.5527(3) 0.6723(3) 0.3098(2) 0.0813(11) Uani 1 1 d . .
H49A H 0.501251 0.671589 0.358559 0.122 Uiso 1 1 calc R U
H49B H 0.590995 0.733605 0.294738 0.122 Uiso 1 1 calc R U
H49C H 0.607244 0.611892 0.314596 0.122 Uiso 1 1 calc R U
C52 C 0.2887(3) 0.4993(3) 0.2630(3) 0.0982(15) Uani 1 1 d . .
H52A H 0.326516 0.436644 0.289175 0.147 Uiso 1 1 calc R U
H52B H 0.255714 0.483927 0.224951 0.147 Uiso 1 1 calc R U
H52C H 0.230236 0.527919 0.299658 0.147 Uiso 1 1 calc R U
C8 C 0.6583(3) 0.3712(3) -0.0128(2) 0.1010(15) Uani 1 1 d . .
H8A H 0.662915 0.436186 -0.001209 0.152 Uiso 1 1 calc R U
H8B H 0.580815 0.356966 0.000549 0.152 Uiso 1 1 calc R U
H8C H 0.686833 0.375093 -0.066997 0.152 Uiso 1 1 calc R U
H1 H 0.907649 0.099273 0.148778 0.035(6) Uiso 1 1 d R .
H2 H 0.699649 -0.103327 0.304778 0.035(6) Uiso 1 1 d R .

loop_
_atom_site_aniso_label
_atom_site_aniso_U_11
_atom_site_aniso_U_22
_atom_site_aniso_U_33
_atom_site_aniso_U_23
_atom_site_aniso_U_13
_atom_site_aniso_U_12
As1 0.02828(11) 0.01818(10) 0.02049(10) -0.00250(7) -0.00760(8) -0.00536(7)
Ni2 0.01878(15) 0.01739(15) 0.01800(14) -0.00188(11) -0.00312(11) -0.00364(11)
Ni1 0.02296(16) 0.02185(16) 0.01859(15) -0.00277(11) -0.00491(12) -0.00648(12)
Si2 0.0250(3) 0.0212(2) 0.0231(2) -0.00266(18) -0.00190(19) -0.00275(19)
Si1 0.0233(2) 0.0200(2) 0.0201(2) -0.00254(18) -0.00221(18) -0.00482(18)
N1 0.0234(8) 0.0219(7) 0.0184(7) 0.0003(6) 0.0003(6) -0.0059(6)
N4 0.0237(8) 0.0221(7) 0.0248(8) -0.0057(6) -0.0078(6) -0.0025(6)
N7 0.0254(8) 0.0179(7) 0.0249(8) -0.0036(6) -0.0048(6) -0.0036(6)
N2 0.0293(9) 0.0360(9) 0.0231(8) -0.0047(7) -0.0084(7) -0.0080(7)
N6 0.0236(8) 0.0235(8) 0.0227(7) -0.0025(6) -0.0028(6) -0.0065(6)
C1 0.0293(10) 0.0185(8) 0.0225(9) -0.0017(7) -0.0004(7) -0.0035(7)
N5 0.0199(8) 0.0251(8) 0.0281(8) -0.0058(6) -0.0037(6) -0.0020(6)
C38 0.0231(9) 0.0218(9) 0.0193(8) -0.0045(7) -0.0057(7) -0.0053(7)
N3 0.0318(9) 0.0306(9) 0.0234(8) -0.0066(6) -0.0088(7) -0.0042(7)
C27 0.0225(9) 0.0170(8) 0.0239(9) -0.0028(7) -0.0026(7) -0.0037(7)
C6 0.0273(10) 0.0204(9) 0.0294(10) -0.0052(7) 0.0018(8) -0.0052(7)
C10 0.0274(10) 0.0299(10) 0.0369(11) -0.0057(8) -0.0047(8) -0.0069(8)
C44 0.0234(9) 0.0290(10) 0.0266(9) -0.0046(7) -0.0007(7) -0.0043(7)
C17 0.0430(13) 0.0393(12) 0.0306(10) -0.0073(9) -0.0159(9) -0.0103(9)
C45 0.0367(12) 0.0472(13) 0.0329(11) -0.0168(10) -0.0009(9) 0.0006(10)
C41 0.0297(10) 0.0209(9) 0.0274(9) -0.0046(7) -0.0038(8) -0.0031(7)
C16 0.0291(10) 0.0252(9) 0.0205(8) -0.0016(7) -0.0057(7) -0.0063(7)
C28 0.0237(10) 0.0264(10) 0.0386(11) -0.0074(8) -0.0109(8) -0.0020(7)
C5 0.0345(11) 0.0288(10) 0.0370(11) -0.0074(8) 0.0096(9) -0.0118(8)
C39 0.0358(11) 0.0216(9) 0.0279(10) 0.0009(7) -0.0073(8) -0.0103(8)
C22 0.0311(11) 0.0351(11) 0.0326(11) -0.0128(8) -0.0048(8) -0.0034(8)
C43 0.0327(11) 0.0292(10) 0.0424(12) -0.0055(9) -0.0118(9) 0.0036(8)
C40 0.0330(10) 0.0260(10) 0.0241(9) 0.0008(7) -0.0047(8) -0.0125(8)
C42 0.0504(13) 0.0299(11) 0.0359(11) -0.0145(9) -0.0068(10) -0.0032(9)
C3 0.0561(14) 0.0336(11) 0.0215(10) -0.0012(8) -0.0011(9) -0.0064(10)
C13 0.0349(11) 0.0329(11) 0.0302(10) -0.0107(8) -0.0052(8) -0.0021(8)
C15 0.0279(10) 0.0438(12) 0.0353(11) -0.0120(9) -0.0033(9) -0.0037(9)
C2 0.0403(12) 0.0291(10) 0.0240(10) -0.0023(8) -0.0035(8) -0.0049(8)
C30 0.0223(10) 0.0410(12) 0.0256(10) -0.0038(8) 0.0015(7) -0.0021(8)
C29 0.0282(10) 0.0238(9) 0.0372(11) -0.0079(8) -0.0143(8) -0.0022(7)
C14 0.0450(13) 0.0248(11) 0.0467(13) 0.0009(9) 0.0002(10) 0.0000(9)
C4 0.0536(14) 0.0278(10) 0.0277(11) -0.0018(8) 0.0127(9) -0.0119(9)
C32 0.0324(12) 0.0546(14) 0.0365(12) -0.0163(10) 0.0024(9) -0.0006(10)
C37 0.0399(12) 0.0426(12) 0.0424(13) -0.0109(10) -0.0232(10) 0.0014(10)
C19 0.0233(10) 0.0505(13) 0.0334(11) -0.0104(9) -0.0047(8) -0.0052(9)
C35 0.0510(15) 0.0474(14) 0.0330(12) 0.0060(10) -0.0036(10) -0.0090(11)
C33 0.0302(10) 0.0314(10) 0.0212(9) -0.0063(7) -0.0035(7) -0.0059(8)
C20 0.0392(13) 0.0469(14) 0.0456(13) -0.0104(11) -0.0162(10) 0.0047(10)
C18 0.0474(13) 0.0367(11) 0.0303(11) -0.0108(9) -0.0173(9) -0.0057(9)
C7 0.0415(13) 0.0673(16) 0.0264(11) -0.0053(10) -0.0104(9) -0.0105(11)
C48 0.0433(13) 0.0383(12) 0.0360(12) -0.0002(9) 0.0040(10) -0.0188(10)
C46 0.0325(12) 0.0484(14) 0.0475(14) -0.0098(11) -0.0127(10) -0.0013(10)
C21 0.0376(13) 0.0707(17) 0.0327(12) -0.0144(11) 0.0017(10) -0.0065(11)
C24 0.0415(13) 0.0399(12) 0.0341(11) -0.0075(9) -0.0091(9) 0.0011(10)
C34 0.0489(15) 0.0578(16) 0.0590(16) -0.0396(13) 0.0080(12) -0.0151(12)
C25 0.0493(15) 0.0686(18) 0.0522(15) -0.0201(13) -0.0261(12) -0.0115(13)
C11 0.0356(13) 0.0440(14) 0.0608(16) -0.0043(12) -0.0088(11) 0.0015(10)
C12 0.0530(15) 0.0415(13) 0.0538(15) -0.0167(11) -0.0205(12) -0.0066(11)
C36 0.0223(10) 0.0507(14) 0.0547(14) -0.0125(11) -0.0109(10) -0.0007(9)
C47 0.0504(14) 0.0217(10) 0.0468(13) 0.0021(9) -0.0084(11) -0.0102(9)
O12 0.0550(11) 0.0469(10) 0.0483(10) -0.0088(8) -0.0087(8) -0.0106(8)
C31 0.0318(12) 0.0431(13) 0.0461(14) 0.0053(10) 0.0044(10) -0.0043(10)
C23 0.0483(14) 0.0407(13) 0.0440(14) -0.0061(10) 0.0081(11) -0.0053(11)
C26 0.0687(18) 0.0563(16) 0.0495(15) -0.0291(12) -0.0268(13) 0.0037(13)
C50 0.0523(16) 0.0425(14) 0.0581(17) -0.0038(12) 0.0154(13) -0.0008(12)
C9 0.0636(19) 0.106(3) 0.0589(18) -0.0394(18) -0.0017(15) -0.0407(18)
C51 0.0616(19) 0.071(2) 0.081(2) -0.0357(17) -0.0307(17) 0.0241(16)
C49 0.075(2) 0.083(2) 0.097(3) -0.040(2) 0.000(2) -0.0340(19)
C52 0.0485(19) 0.103(3) 0.169(5) -0.074(3) -0.033(2) 0.0040(19)
C8 0.073(2) 0.130(4) 0.092(3) 0.018(3) -0.052(2) -0.003(2)

loop_
_atom_type_symbol
_atom_type_description
_atom_type_scat_dispersion_real
_atom_type_scat_dispersion_imag
_atom_type_scat_source
C C 0.0181 0.0091 'International Tables Vol C Tables 4.2.6.8 and 6.1.1.4'
H H 0.0000 0.0000 'International Tables Vol C Tables 4.2.6.8 and 6.1.1.4'
N N 0.0311 0.0180 'International Tables Vol C Tables 4.2.6.8 and 6.1.1.4'
Si Si 0.2541 0.3302 'International Tables Vol C Tables 4.2.6.8 and 6.1.1.4'
Ni Ni -3.0029 0.5091 'International Tables Vol C Tables 4.2.6.8 and 6.1.1.4'
As As -0.9300 1.0051 'International Tables Vol C Tables 4.2.6.8 and 6.1.1.4'
O O 0.0492 0.0322 'International Tables Vol C Tables 4.2.6.8 and 6.1.1.4'

loop_
_geom_angle_atom_site_label_1
_geom_angle_atom_site_label_2
_geom_angle_atom_site_label_3
_geom_angle
Si1 As1 Ni2 110.751(16)
Si1 As1 Ni1 55.786(15)
Ni2 As1 Ni1 67.257(12)
C27 Ni2 C38 97.76(7)
C27 Ni2 As1 91.00(5)
C38 Ni2 As1 156.27(6)
C27 Ni2 Ni1 138.84(5)
C38 Ni2 Ni1 122.19(5)
As1 Ni2 Ni1 56.721(10)
C16 Ni1 Si1 110.61(6)
C16 Ni1 As1 168.93(6)
Si1 Ni1 As1 60.871(16)
C16 Ni1 Ni2 124.63(6)
Si1 Ni1 Ni2 105.721(18)
As1 Ni1 Ni2 56.022(10)
N1 Si2 C13 112.06(8)
N1 Si2 C15 112.34(9)
C13 Si2 C15 107.30(10)
N1 Si2 C14 109.40(9)
C13 Si2 C14 108.35(11)
C15 Si2 C14 107.19(11)
N1 Si1 Ni1 137.78(6)
N1 Si1 As1 117.00(5)
Ni1 Si1 As1 63.342(16)
C1 N1 Si2 117.53(12)
C1 N1 Si1 117.39(12)
Si2 N1 Si1 125.08(9)
C27 N4 C29 111.61(16)
C27 N4 C33 120.74(15)
C29 N4 C33 127.58(16)
C38 N7 C39 111.09(15)
C38 N7 C41 121.10(15)
C39 N7 C41 127.81(15)
C16 N2 C17 111.86(17)
C16 N2 C19 123.99(17)
C17 N2 C19 123.28(17)
C38 N6 C40 111.08(15)
C38 N6 C44 121.47(15)
C40 N6 C44 127.43(16)
C6 C1 C2 120.21(18)
C6 C1 N1 120.61(17)
C2 C1 N1 119.17(18)
C27 N5 C28 110.90(16)
C27 N5 C30 121.11(15)
C28 N5 C30 127.56(16)
N6 C38 N7 104.25(14)
N6 C38 Ni2 124.79(13)
N7 C38 Ni2 130.67(13)
C16 N3 C18 112.06(17)
C16 N3 C22 120.13(16)
C18 N3 C22 127.58(18)
N4 C27 N5 104.33(15)
N4 C27 Ni2 129.50(13)
N5 C27 Ni2 125.81(14)
C5 C6 C1 118.2(2)
C5 C6 C10 119.91(19)
C1 C6 C10 121.89(17)
C6 C10 C12 111.52(17)
C6 C10 C11 111.58(19)
C12 C10 C11 110.02(19)
N6 C44 C46 111.72(17)
N6 C44 C45 112.99(16)
C46 C44 C45 111.75(17)
C18 C17 N2 106.76(18)
C18 C17 C25 130.0(2)
N2 C17 C25 123.2(2)
N7 C41 C42 112.91(16)
N7 C41 C43 111.83(17)
C42 C41 C43 111.41(17)
N3 C16 N2 102.86(16)
N3 C16 Ni1 125.87(14)
N2 C16 Ni1 130.80(15)
C29 C28 N5 106.80(17)
C29 C28 C36 128.27(19)
N5 C28 C36 124.87(19)
C4 C5 C6 121.5(2)
C40 C39 N7 106.65(16)
C40 C39 C47 127.93(19)
N7 C39 C47 125.42(19)
N3 C22 C24 110.48(17)
N3 C22 C23 113.19(19)
C24 C22 C23 113.44(18)
C39 C40 N6 106.91(16)
C39 C40 C48 127.75(19)
N6 C40 C48 125.32(19)
C4 C3 C2 120.7(2)
C3 C2 C1 119.2(2)
C3 C2 C7 119.6(2)
C1 C2 C7 121.15(18)
N5 C30 C31 111.14(18)
N5 C30 C32 113.14(17)
C31 C30 C32 112.12(18)
C28 C29 N4 106.35(17)
C28 C29 C37 128.15(19)
N4 C29 C37 125.47(19)
C3 C4 C5 120.11(19)
N2 C19 C21 111.74(18)
N2 C19 C20 109.34(17)
C21 C19 C20 112.7(2)
N4 C33 C35 112.57(17)
N4 C33 C34 111.59(17)
C35 C33 C34 113.3(2)
C17 C18 N3 106.43(19)
C17 C18 C26 128.3(2)
N3 C18 C26 125.2(2)
C2 C7 C9 110.0(2)
C2 C7 C8 113.5(2)
C9 C7 C8 111.9(3)
C51 O12 C50 113.6(2)
O12 C50 C49 108.8(2)
O12 C51 C52 108.7(3)

loop_
_geom_bond_atom_site_label_1
_geom_bond_atom_site_label_2
_geom_bond_distance
As1 Si1 2.2981(5)
As1 Ni2 2.3322(3)
As1 Ni1 2.3512(4)
Ni2 C27 1.9013(18)
Ni2 C38 1.9227(17)
Ni2 Ni1 2.5938(4)
Ni1 C16 1.8923(19)
Ni1 Si1 2.1756(6)
Si2 N1 1.7460(16)
Si2 C13 1.862(2)
Si2 C15 1.866(2)
Si2 C14 1.874(2)
Si1 N1 1.7725(15)
N1 C1 1.440(2)
N4 C27 1.358(2)
N4 C29 1.400(2)
N4 C33 1.472(2)
N7 C38 1.365(2)
N7 C39 1.403(2)
N7 C41 1.471(2)
N2 C16 1.371(2)
N2 C17 1.396(3)
N2 C19 1.471(3)
N6 C38 1.363(2)
N6 C40 1.401(2)
N6 C44 1.479(2)
C1 C6 1.406(3)
C1 C2 1.410(3)
N5 C27 1.370(2)
N5 C28 1.401(2)
N5 C30 1.474(3)
N3 C16 1.369(3)
N3 C18 1.397(3)
N3 C22 1.473(3)
C6 C5 1.399(3)
C6 C10 1.519(3)
C10 C12 1.529(3)
C10 C11 1.531(3)
C44 C46 1.517(3)
C44 C45 1.524(3)
C17 C18 1.344(3)
C17 C25 1.495(3)
C41 C42 1.522(3)
C41 C43 1.523(3)
C28 C29 1.356(3)
C28 C36 1.495(3)
C5 C4 1.377(4)
C39 C40 1.344(3)
C39 C47 1.498(3)
C22 C24 1.521(3)
C22 C23 1.523(3)
C40 C48 1.500(3)
C3 C4 1.375(3)
C3 C2 1.395(3)
C2 C7 1.514(3)
C30 C31 1.522(3)
C30 C32 1.528(3)
C29 C37 1.495(3)
C19 C21 1.512(3)
C19 C20 1.521(3)
C35 C33 1.519(3)
C33 C34 1.522(3)
C18 C26 1.494(3)
C7 C9 1.525(4)
C7 C8 1.529(4)
O12 C51 1.407(4)
O12 C50 1.424(3)
C50 C49 1.486(5)
C51 C52 1.495(5)
